data_4034804
loop_
_publ_author_name
'Nagaoka, Maiko'
'Tsurumaki, Eiji'
'Nishiuchi, Mai'
'Iwanaga, Tetsuo'
'Toyota, Shinji'

_publ_section_title
;
 Synthesis and Electronic Properties of Length-Defined
 9,10-Anthrylene-Butadiynylene Oligomers.
;
_journal_issue 10
_journal_name_full 'The Journal of organic chemistry'
_journal_page_first 5784
_journal_page_last 5790
_journal_paper_doi 10.1021/acs.joc.8b00311
_journal_volume 83
_journal_year 2018
_chemical_formula_moiety 'C96 H114 Si2, C4 H8 O2, C H2 Cl2'
_chemical_formula_sum 'C101 H122 Cl2 O2 Si2'
_chemical_formula_weight 1495.06
_space_group_crystal_system triclinic
_space_group_IT_number 2
_space_group_name_Hall '-P 1'
_space_group_name_H-M_alt 'P -1'
_atom_sites_solution_hydrogens geom
_atom_sites_solution_primary direct
_atom_sites_solution_secondary difmap
_audit_creation_method SHELXL-2016/4
_cell_angle_alpha 68.022(3)
_cell_angle_beta 88.534(3)
_cell_angle_gamma 87.009(3)
_cell_formula_units_Z 2
_cell_length_a 13.0957(4)
_cell_length_b 19.0281(7)
_cell_length_c 19.8599(6)
_cell_measurement_reflns_used 14215
_cell_measurement_temperature 123(2)
_cell_measurement_theta_max 30.9850
_cell_measurement_theta_min 1.9660
_cell_volume 4582.8(3)
_computing_cell_refinement 'CrysAlisPro 1.171.38.43 (Rigaku OD, 2015)'
_computing_data_collection 'CrysAlisPro 1.171.38.43 (Rigaku OD, 2015)'
_computing_data_reduction 'CrysAlisPro 1.171.38.43 (Rigaku OD, 2015)'
_computing_molecular_graphics 'Yadokari-XG (Wakita, Nemoto et al., 2009)'
_computing_publication_material 'Yadokari-XG (Wakita, Nemoto et al., 2009)'
_computing_structure_refinement 'SHELXL-2016/4 (Sheldrick, 2016)'
_computing_structure_solution 'ShelXS (Sheldrick, 2008)'
_diffrn_ambient_temperature 123(2)
_diffrn_measured_fraction_theta_full 0.995
_diffrn_measured_fraction_theta_max 0.995
_diffrn_measurement_device_type
;
Rigaku Saturn724+ (4x4 bin mode)
;
_diffrn_measurement_method '\w scans'
_diffrn_radiation_type MoK\a
_diffrn_radiation_wavelength 0.71073
_diffrn_reflns_av_R_equivalents 0.0604
_diffrn_reflns_av_unetI/netI 0.0757
_diffrn_reflns_Laue_measured_fraction_full 0.995
_diffrn_reflns_Laue_measured_fraction_max 0.995
_diffrn_reflns_limit_h_max 14
_diffrn_reflns_limit_h_min -14
_diffrn_reflns_limit_k_max 21
_diffrn_reflns_limit_k_min -21
_diffrn_reflns_limit_l_max 22
_diffrn_reflns_limit_l_min -22
_diffrn_reflns_number 41326
_diffrn_reflns_point_group_measured_fraction_full 0.995
_diffrn_reflns_point_group_measured_fraction_max 0.995
_diffrn_reflns_theta_full 23.500
_diffrn_reflns_theta_max 23.500
_diffrn_reflns_theta_min 3.036
_diffrn_source 'Rotating Anode'
_exptl_absorpt_coefficient_mu 0.143
_exptl_absorpt_correction_T_max 1.00000
_exptl_absorpt_correction_T_min 0.93191
_exptl_absorpt_correction_type multi-scan
_exptl_absorpt_process_details
;
CrysAlisPro 1.171.38.43 (Rigaku Oxford Diffraction, 2015)
Empirical absorption correction using spherical harmonics,
 implemented in SCALE3 ABSPACK scaling algorithm.
;
_exptl_crystal_colour Red
_exptl_crystal_density_diffrn 1.083
_exptl_crystal_description Prism
_exptl_crystal_F_000 1612
_exptl_crystal_size_max 0.17
_exptl_crystal_size_mid 0.13
_exptl_crystal_size_min 0.13
_refine_diff_density_max 0.627
_refine_diff_density_min -0.446
_refine_diff_density_rms 0.061
_refine_ls_extinction_method none
_refine_ls_goodness_of_fit_ref 1.010
_refine_ls_hydrogen_treatment constr
_refine_ls_matrix_type full
_refine_ls_number_parameters 1068
_refine_ls_number_reflns 13509
_refine_ls_number_restraints 175
_refine_ls_restrained_S_all 1.031
_refine_ls_R_factor_all 0.1564
_refine_ls_R_factor_gt 0.0992
_refine_ls_shift/su_max 0.001
_refine_ls_shift/su_mean 0.000
_refine_ls_structure_factor_coef Fsqd
_refine_ls_weighting_details 'w=1/[\s^2^(Fo^2^)+(0.1497P)^2^+7.8732P] where P=(Fo^2^+2Fc^2^)/3'
_refine_ls_weighting_scheme calc
_refine_ls_wR_factor_gt 0.2599
_refine_ls_wR_factor_ref 0.3037
_reflns_Friedel_coverage 0.000
_reflns_number_gt 8081
_reflns_number_total 13509
_reflns_threshold_expression 'I > 2\s(I)'
_cod_data_source_file jo8b00311_si_002.cif
_cod_data_source_block MN1128
_cod_depositor_comments
;
The following automatic conversions were performed:

data item '_exptl_absorpt_correction_type' value 'Multi-scan' was
changed to 'multi-scan' in accordance with the
/home/data/users/saulius/crontab/automatic-downloads/current/ACS/lib/dictionaries/cif_core.dic
dictionary named 'cif_core.dic' version 2.4.2 last updated on
2011-04-26.

Automatic conversion script
Id: cif_fix_values 6909 2019-04-08 15:41:33Z antanas 
;
_cod_database_code 4034804
_shelx_shelxl_version_number 2016/4
_shelx_space_group_comment
;
The symmetry employed for this shelxl refinement is uniquely defined
by the following loop, which should always be used as a source of
symmetry information in preference to the above space-group names.
They are only intended as comments.
;

loop_
_space_group_symop_operation_xyz
'x, y, z'
'-x, -y, -z'

loop_
_atom_site_label
_atom_site_type_symbol
_atom_site_fract_x
_atom_site_fract_y
_atom_site_fract_z
_atom_site_U_iso_or_equiv
_atom_site_adp_type
_atom_site_occupancy
_atom_site_site_symmetry_order
_atom_site_calc_flag
_atom_site_refinement_flags_posn
_atom_site_refinement_flags_adp
_atom_site_refinement_flags_occupancy
_atom_site_disorder_assembly
_atom_site_disorder_group
C1 C 0.5301(4) 0.1319(3) 0.3510(3) 0.0565(14) Uani 1 1 d . . . . .
H1 H 0.576310 0.155385 0.371161 0.068 Uiso 1 1 calc R U . . .
C2 C 0.5470(4) 0.0566(3) 0.3618(3) 0.0596(15) Uani 1 1 d . . . . .
C3 C 0.4753(5) 0.0227(3) 0.3326(3) 0.0629(16) Uani 1 1 d . . . . .
H3 H 0.485059 -0.029613 0.340529 0.075 Uiso 1 1 calc R U . . .
C4 C 0.3950(4) 0.0615(3) 0.2945(3) 0.0550(14) Uani 1 1 d . . . . .
H4 H 0.348915 0.036000 0.276276 0.066 Uiso 1 1 calc R U . . .
C5 C 0.1841(4) 0.2995(3) 0.1912(3) 0.0444(12) Uani 1 1 d . . . . .
H5 H 0.138554 0.274735 0.171856 0.053 Uiso 1 1 calc R U . . .
C6 C 0.1625(4) 0.3737(3) 0.1817(3) 0.0466(13) Uani 1 1 d . . . . .
C7 C 0.2340(4) 0.4103(3) 0.2083(3) 0.0474(13) Uani 1 1 d . . . . .
H7 H 0.222008 0.462418 0.200491 0.057 Uiso 1 1 calc R U . . .
C8 C 0.3195(4) 0.3727(3) 0.2448(3) 0.0472(13) Uani 1 1 d . . . . .
H8 H 0.365562 0.399226 0.261801 0.057 Uiso 1 1 calc R U . . .
C9 C 0.4260(4) 0.2532(3) 0.2987(3) 0.0424(12) Uani 1 1 d . . . . .
C10 C 0.2918(4) 0.1815(3) 0.2386(2) 0.0412(12) Uani 1 1 d . . . . .
C11 C 0.4450(4) 0.1759(3) 0.3101(3) 0.0430(12) Uani 1 1 d . . . . .
C12 C 0.3760(4) 0.1398(3) 0.2803(3) 0.0458(13) Uani 1 1 d . . . . .
C13 C 0.2720(4) 0.2581(3) 0.2288(2) 0.0388(11) Uani 1 1 d . . . . .
C14 C 0.3415(4) 0.2942(3) 0.2581(2) 0.0401(12) Uani 1 1 d . . . . .
C15 C 0.6398(5) 0.0083(4) 0.4033(4) 0.082(2) Uani 1 1 d . . . . .
C16 C 0.7028(6) -0.0203(5) 0.3529(5) 0.117(3) Uani 1 1 d . . . . .
H16 H 0.726981 0.022965 0.311498 0.176 Uiso 1 1 calc R U . . .
H16A H 0.761626 -0.051542 0.379205 0.176 Uiso 1 1 calc R U . . .
H16B H 0.660555 -0.050821 0.335288 0.176 Uiso 1 1 calc R U . . .
C17 C 0.6026(6) -0.0598(4) 0.4676(4) 0.102(3) Uani 1 1 d . . . . .
H17 H 0.561757 -0.041798 0.500465 0.153 Uiso 1 1 calc R U . . .
H17A H 0.560563 -0.090205 0.449727 0.153 Uiso 1 1 calc R U . . .
H17B H 0.661634 -0.090926 0.493644 0.153 Uiso 1 1 calc R U . . .
C18 C 0.7084(6) 0.0549(4) 0.4304(5) 0.117(3) Uani 1 1 d . . . . .
H18 H 0.669159 0.074036 0.463149 0.176 Uiso 1 1 calc R U . . .
H18A H 0.766775 0.022787 0.456454 0.176 Uiso 1 1 calc R U . . .
H18B H 0.733234 0.097769 0.388883 0.176 Uiso 1 1 calc R U . . .
C19 C 0.0607(4) 0.4150(3) 0.1470(3) 0.0544(14) Uani 1 1 d . . . . .
C20 C 0.0174(5) 0.3797(4) 0.0989(4) 0.081(2) Uani 1 1 d . . . . .
H20 H 0.010639 0.325259 0.126199 0.122 Uiso 1 1 calc R U . . .
H20A H -0.050069 0.403598 0.081716 0.122 Uiso 1 1 calc R U . . .
H20B H 0.063050 0.387004 0.057176 0.122 Uiso 1 1 calc R U . . .
C21 C 0.0713(7) 0.4958(4) 0.1075(5) 0.119(3) Uani 1 1 d . . . . .
H21 H 0.099789 0.518158 0.139592 0.178 Uiso 1 1 calc R U . . .
H21A H 0.117194 0.503508 0.065773 0.178 Uiso 1 1 calc R U . . .
H21B H 0.004076 0.520102 0.090313 0.178 Uiso 1 1 calc R U . . .
C22 C -0.0162(6) 0.4073(6) 0.2091(4) 0.120(3) Uani 1 1 d . . . . .
H22 H -0.025808 0.353471 0.237402 0.180 Uiso 1 1 calc R U . . .
H22A H 0.010105 0.431261 0.240613 0.180 Uiso 1 1 calc R U . . .
H22B H -0.081808 0.432321 0.188617 0.180 Uiso 1 1 calc R U . . .
C23 C 0.4925(4) 0.2885(3) 0.3311(3) 0.0452(12) Uani 1 1 d . . . . .
C24 C 0.5482(4) 0.3164(3) 0.3608(3) 0.0534(14) Uani 1 1 d . . . . .
SI1 Si 0.63257(14) 0.35160(10) 0.41201(10) 0.0650(5) Uani 1 1 d . . . . .
C69 C 0.1339(5) 0.5709(3) 0.3702(3) 0.0622(16) Uani 1 1 d . . . . .
C70 C 0.1803(6) 0.5015(4) 0.4330(3) 0.080(2) Uani 1 1 d . . . . .
H70 H 0.220452 0.518939 0.464258 0.120 Uiso 1 1 calc R U . . .
H70A H 0.125105 0.470789 0.461555 0.120 Uiso 1 1 calc R U . . .
H70B H 0.224607 0.470915 0.413027 0.120 Uiso 1 1 calc R U . . .
C71 C 0.0715(5) 0.5445(4) 0.3215(4) 0.0734(18) Uani 1 1 d . . . . .
H71 H 0.015141 0.514838 0.349592 0.110 Uiso 1 1 calc R U . . .
H71A H 0.043701 0.588666 0.281133 0.110 Uiso 1 1 calc R U . . .
H71B H 0.115277 0.512861 0.302310 0.110 Uiso 1 1 calc R U . . .
C72 C 0.0650(6) 0.6168(4) 0.4039(5) 0.110(3) Uani 1 1 d . . . . .
H72 H 0.105856 0.633604 0.435279 0.164 Uiso 1 1 calc R U . . .
H72A H 0.034096 0.661110 0.365270 0.164 Uiso 1 1 calc R U . . .
H72B H 0.010954 0.584955 0.432811 0.164 Uiso 1 1 calc R U . . .
C73 C 0.5281(4) 0.7053(3) 0.1552(2) 0.0374(11) Uani 1 1 d . . . . .
C74 C 0.5834(4) 0.6782(3) 0.1206(3) 0.0432(12) Uani 1 1 d . . . . .
SI2 Si 0.66598(13) 0.64358(10) 0.06192(9) 0.0612(5) Uani 1 1 d . . . . .
C75 C 0.6441(6) 0.5408(5) 0.0899(6) 0.107(3) Uani 1 1 d . . . . .
H75 H 0.673232 0.517295 0.139884 0.128 Uiso 1 1 calc R U . . .
C76 C 0.5362(8) 0.5189(5) 0.0990(6) 0.141(4) Uani 1 1 d . . . . .
H76 H 0.499264 0.543868 0.128086 0.211 Uiso 1 1 calc R U . . .
H76A H 0.504154 0.534592 0.051220 0.211 Uiso 1 1 calc R U . . .
H76B H 0.533676 0.463735 0.123710 0.211 Uiso 1 1 calc R U . . .
C77 C 0.7110(8) 0.5036(6) 0.0437(7) 0.152(4) Uani 1 1 d . . . . .
H77 H 0.781126 0.520400 0.039851 0.228 Uiso 1 1 calc R U . . .
H77A H 0.711467 0.448212 0.067477 0.228 Uiso 1 1 calc R U . . .
H77B H 0.681945 0.519069 -0.005012 0.228 Uiso 1 1 calc R U . . .
C78 C 0.8019(4) 0.6550(4) 0.0825(4) 0.0700(18) Uani 1 1 d . . . . .
H78 H 0.846684 0.632585 0.053428 0.084 Uiso 1 1 calc R U . . .
C79 C 0.8278(5) 0.6107(4) 0.1630(4) 0.085(2) Uani 1 1 d . . . . .
H79 H 0.810341 0.557606 0.176617 0.127 Uiso 1 1 calc R U . . .
H79A H 0.900999 0.612986 0.170413 0.127 Uiso 1 1 calc R U . . .
H79B H 0.788411 0.633146 0.193129 0.127 Uiso 1 1 calc R U . . .
C80 C 0.8282(5) 0.7378(4) 0.0597(5) 0.097(2) Uani 1 1 d . . . . .
H80 H 0.811204 0.765054 0.008404 0.145 Uiso 1 1 calc R U . . .
H80A H 0.788843 0.760890 0.089377 0.145 Uiso 1 1 calc R U . . .
H80B H 0.901431 0.740730 0.066661 0.145 Uiso 1 1 calc R U . . .
C81 C 0.6347(5) 0.7067(5) -0.0357(3) 0.083(2) Uani 1 1 d . . . . .
H81 H 0.699317 0.709057 -0.064275 0.099 Uiso 1 1 calc R U . . .
C82 C 0.6044(6) 0.7866(5) -0.0449(4) 0.102(3) Uani 1 1 d . . . . .
H82 H 0.655804 0.806405 -0.022487 0.153 Uiso 1 1 calc R U . . .
H82A H 0.599566 0.818031 -0.096753 0.153 Uiso 1 1 calc R U . . .
H82B H 0.537865 0.787821 -0.021489 0.153 Uiso 1 1 calc R U . . .
C83 C 0.5552(6) 0.6755(6) -0.0704(4) 0.128(4) Uani 1 1 d . . . . .
H83 H 0.575479 0.623153 -0.064167 0.193 Uiso 1 1 calc R U . . .
H83A H 0.488627 0.676545 -0.046992 0.193 Uiso 1 1 calc R U . . .
H83B H 0.550328 0.706755 -0.122255 0.193 Uiso 1 1 calc R U . . .
C84 C 0.2526(4) 0.8488(3) 0.2933(3) 0.0412(12) Uani 1 1 d . . . . .
C85 C 0.2014(4) 0.8816(3) 0.3245(3) 0.0420(12) Uani 1 1 d . . . . .
C86 C 0.1475(4) 0.9165(3) 0.3634(3) 0.0422(12) Uani 1 1 d . . . . .
C87 C 0.1019(4) 0.9447(3) 0.4009(3) 0.0409(12) Uani 1 1 d . . . . .
C88 C -0.0540(4) 0.8601(2) 0.4939(2) 0.0397(11) Uani 1 1 d . . . . .
H88 H -0.020620 0.842666 0.459610 0.048 Uiso 1 1 calc R U . . .
C89 C -0.1260(4) 0.8168(3) 0.5383(3) 0.0428(12) Uani 1 1 d . . . . .
C90 C -0.1739(4) 0.8446(3) 0.5898(3) 0.0451(12) Uani 1 1 d . . . . .
H90 H -0.223643 0.815012 0.622341 0.054 Uiso 1 1 calc R U . . .
C91 C -0.1509(4) 0.9110(3) 0.5934(3) 0.0459(13) Uani 1 1 d . . . . .
H91 H -0.185708 0.927771 0.627624 0.055 Uiso 1 1 calc R U . . .
C92 C 0.0498(3) 0.9735(3) 0.4496(2) 0.0361(11) Uani 1 1 d . . . . .
C93 C -0.0264(4) 0.9301(2) 0.4963(2) 0.0385(11) Uani 1 1 d . . . . .
C94 C -0.0755(4) 0.9568(2) 0.5472(2) 0.0373(11) Uani 1 1 d . . . . .
C95 C -0.1529(4) 0.7407(3) 0.5381(3) 0.0503(13) Uani 1 1 d . . . . .
C96 C -0.2682(5) 0.7368(3) 0.5325(3) 0.0657(16) Uani 1 1 d . . . . .
H96 H -0.284034 0.687084 0.532377 0.099 Uiso 1 1 calc R U . . .
H96A H -0.302039 0.744266 0.574036 0.099 Uiso 1 1 calc R U . . .
H96B H -0.292661 0.776647 0.487360 0.099 Uiso 1 1 calc R U . . .
C97 C -0.1159(5) 0.6800(3) 0.6099(3) 0.0696(17) Uani 1 1 d . . . . .
H97 H -0.132271 0.629761 0.611464 0.104 Uiso 1 1 calc R U . . .
H97A H -0.041750 0.682132 0.613795 0.104 Uiso 1 1 calc R U . . .
H97B H -0.149988 0.689332 0.650506 0.104 Uiso 1 1 calc R U . . .
C98 C -0.1047(5) 0.7238(3) 0.4753(3) 0.0730(19) Uani 1 1 d . . . . .
H98 H -0.124725 0.673952 0.477904 0.110 Uiso 1 1 calc R U . . .
H98A H -0.128184 0.762752 0.429392 0.110 Uiso 1 1 calc R U . . .
H98B H -0.030129 0.723831 0.478095 0.110 Uiso 1 1 calc R U . . .
C99 C 0.8847(12) 0.1628(9) 0.2369(8) 0.294(14) Uani 1 1 d D . . . .
C100 C 0.9486(9) 0.1183(11) 0.2923(8) 0.297(13) Uani 1 1 d D . . . .
H100 H 0.910034 0.100576 0.338120 0.446 Uiso 1 1 calc R U . . .
H101 H 0.975958 0.074615 0.281780 0.446 Uiso 1 1 calc R U . . .
H102 H 1.005070 0.148277 0.296423 0.446 Uiso 1 1 calc R U . . .
O1 O 0.9131(9) 0.1902(10) 0.1776(7) 0.300(7) Uani 1 1 d D . . . .
O2 O 0.7908(8) 0.1771(7) 0.2462(6) 0.227(5) Uani 1 1 d D . . . .
C25 C 0.6869(6) 0.4407(5) 0.3465(4) 0.103(3) Uani 1 1 d . . . . .
H25 H 0.726277 0.426849 0.309110 0.124 Uiso 1 1 calc R U . . .
C26 C 0.6023(8) 0.4999(5) 0.3061(6) 0.137(4) Uani 1 1 d . . . . .
H26 H 0.554599 0.476508 0.284358 0.205 Uiso 1 1 calc R U . . .
H26A H 0.565244 0.517960 0.340476 0.205 Uiso 1 1 calc R U . . .
H26B H 0.633121 0.542719 0.267867 0.205 Uiso 1 1 calc R U . . .
C27 C 0.7607(10) 0.4771(7) 0.3802(6) 0.204(7) Uani 1 1 d . . . . .
H27 H 0.814528 0.439637 0.405866 0.306 Uiso 1 1 calc R U . . .
H27A H 0.791445 0.519993 0.341883 0.306 Uiso 1 1 calc R U . . .
H27B H 0.723568 0.495233 0.414492 0.306 Uiso 1 1 calc R U . . .
C28 C 0.7361(10) 0.2737(6) 0.4482(8) 0.162(5) Uani 1 1 d . . . . .
C29 C 0.7995(8) 0.2629(9) 0.3871(11) 0.236(9) Uani 1 1 d . . . . .
H29 H 0.753966 0.254994 0.352403 0.354 Uiso 1 1 calc R U . . .
H29A H 0.838452 0.308149 0.362240 0.354 Uiso 1 1 calc R U . . .
H29B H 0.846772 0.218592 0.407325 0.354 Uiso 1 1 calc R U . . .
C30 C 0.6554(17) 0.2032(8) 0.5128(9) 0.157(10) Uani 0.558(11) 1 d . . P A 1
H30 H 0.623031 0.224412 0.546539 0.236 Uiso 0.558(11) 1 calc R U P A 1
H30A H 0.602471 0.189660 0.486423 0.236 Uiso 0.558(11) 1 calc R U P A 1
H30B H 0.697509 0.157746 0.540170 0.236 Uiso 0.558(11) 1 calc R U P A 1
C31 C 0.8159(15) 0.2835(12) 0.4885(11) 0.134(9) Uani 0.442(11) 1 d . . P A 2
H31 H 0.788098 0.291436 0.531497 0.200 Uiso 0.442(11) 1 calc R U P A 2
H31A H 0.862092 0.238138 0.503708 0.200 Uiso 0.442(11) 1 calc R U P A 2
H31B H 0.853772 0.327695 0.458624 0.200 Uiso 0.442(11) 1 calc R U P A 2
C32 C 0.5516(12) 0.3602(7) 0.4880(6) 0.155(5) Uani 1 1 d . . . . .
C33 C 0.5527(15) 0.2758(13) 0.5461(8) 0.121(9) Uani 0.442(11) 1 d . . P A 2
H33 H 0.622916 0.253926 0.552186 0.182 Uiso 0.442(11) 1 calc R U P A 2
H33A H 0.526640 0.276107 0.592679 0.182 Uiso 0.442(11) 1 calc R U P A 2
H33B H 0.509368 0.245296 0.529281 0.182 Uiso 0.442(11) 1 calc R U P A 2
C34 C 0.5845(14) 0.3804(10) 0.5411(8) 0.123(7) Uani 0.558(11) 1 d . . P A 1
H34 H 0.642373 0.346519 0.565721 0.184 Uiso 0.558(11) 1 calc R U P A 1
H34A H 0.606363 0.432748 0.520328 0.184 Uiso 0.558(11) 1 calc R U P A 1
H34B H 0.528993 0.376721 0.576086 0.184 Uiso 0.558(11) 1 calc R U P A 1
C35 C 0.4591(10) 0.4227(9) 0.4568(10) 0.225(9) Uani 1 1 d . . . . .
H35 H 0.426630 0.414800 0.416356 0.338 Uiso 1 1 calc R U . . .
H35A H 0.408489 0.417568 0.495338 0.338 Uiso 1 1 calc R U . . .
H35B H 0.485859 0.473596 0.439579 0.338 Uiso 1 1 calc R U . . .
C36 C 0.2284(4) 0.1452(3) 0.2055(3) 0.0445(12) Uani 1 1 d . . . . .
C37 C 0.1808(4) 0.1146(3) 0.1742(3) 0.0458(13) Uani 1 1 d . . . . .
C38 C 0.1303(4) 0.0822(3) 0.1351(3) 0.0451(12) Uani 1 1 d . . . . .
C39 C 0.0885(4) 0.0561(3) 0.0972(3) 0.0422(12) Uani 1 1 d . . . . .
C40 C 0.0667(4) -0.1447(3) 0.0006(3) 0.0412(12) Uani 1 1 d . . . . .
H40 H 0.038258 -0.162814 -0.033095 0.049 Uiso 1 1 calc R U . . .
C41 C 0.1389(4) -0.1891(3) 0.0475(3) 0.0431(12) Uani 1 1 d . . . . .
C42 C 0.1789(4) -0.1610(3) 0.0980(3) 0.0459(12) Uani 1 1 d . . . . .
H42 H 0.228637 -0.191292 0.131817 0.055 Uiso 1 1 calc R U . . .
C43 C 0.1488(4) -0.0929(3) 0.0994(3) 0.0426(12) Uani 1 1 d . . . . .
H43 H 0.178500 -0.076116 0.133572 0.051 Uiso 1 1 calc R U . . .
C44 C 0.0424(4) 0.0266(3) 0.0498(2) 0.0374(11) Uani 1 1 d . . . . .
C45 C 0.0319(3) -0.0722(2) -0.0003(2) 0.0354(11) Uani 1 1 d . . . . .
C46 C 0.0732(4) -0.0452(3) 0.0508(2) 0.0375(11) Uani 1 1 d . . . . .
C47 C 0.1775(4) -0.2673(3) 0.0502(3) 0.0499(13) Uani 1 1 d . . . . .
C48 C 0.1243(5) -0.2901(3) -0.0058(3) 0.0663(17) Uani 1 1 d . . . . .
H48 H 0.137628 -0.253074 -0.054666 0.099 Uiso 1 1 calc R U . . .
H48A H 0.150734 -0.340462 -0.002296 0.099 Uiso 1 1 calc R U . . .
H48B H 0.050487 -0.291251 0.003668 0.099 Uiso 1 1 calc R U . . .
C49 C 0.2921(4) -0.2653(3) 0.0340(3) 0.0613(15) Uani 1 1 d . . . . .
H49 H 0.304395 -0.227816 -0.014776 0.092 Uiso 1 1 calc R U . . .
H49A H 0.327304 -0.251263 0.069797 0.092 Uiso 1 1 calc R U . . .
H49B H 0.318146 -0.315477 0.036673 0.092 Uiso 1 1 calc R U . . .
C50 C 0.1564(5) -0.3249(3) 0.1254(3) 0.0639(16) Uani 1 1 d . . . . .
H50 H 0.082555 -0.325503 0.134861 0.096 Uiso 1 1 calc R U . . .
H50A H 0.181872 -0.375346 0.128419 0.096 Uiso 1 1 calc R U . . .
H50B H 0.191030 -0.311132 0.161543 0.096 Uiso 1 1 calc R U . . .
C51 C 0.5510(4) 0.8601(3) 0.1389(3) 0.0445(12) Uani 1 1 d . . . . .
H51 H 0.598467 0.836341 0.116255 0.053 Uiso 1 1 calc R U . . .
C52 C 0.5638(4) 0.9340(3) 0.1298(3) 0.0509(13) Uani 1 1 d . . . . .
C53 C 0.4882(4) 0.9685(3) 0.1610(3) 0.0561(15) Uani 1 1 d . . . . .
H53 H 0.493443 1.020456 0.153787 0.067 Uiso 1 1 calc R U . . .
C54 C 0.4095(4) 0.9311(3) 0.2004(3) 0.0492(13) Uani 1 1 d . . . . .
H54 H 0.360556 0.957085 0.219829 0.059 Uiso 1 1 calc R U . . .
C55 C 0.2304(4) 0.6915(3) 0.3141(2) 0.0422(12) Uani 1 1 d . . . . .
H55 H 0.181896 0.715629 0.335805 0.051 Uiso 1 1 calc R U . . .
C56 C 0.2213(4) 0.6169(3) 0.3259(3) 0.0459(12) Uani 1 1 d . . . . .
C57 C 0.2952(4) 0.5816(3) 0.2934(3) 0.0453(12) Uani 1 1 d . . . . .
H57 H 0.290723 0.529304 0.301815 0.054 Uiso 1 1 calc R U . . .
C58 C 0.3714(4) 0.6206(3) 0.2508(3) 0.0407(12) Uani 1 1 d . . . . .
H58 H 0.418747 0.595227 0.229609 0.049 Uiso 1 1 calc R U . . .
C59 C 0.4604(3) 0.7405(3) 0.1915(2) 0.0362(11) Uani 1 1 d . . . . .
C60 C 0.3197(4) 0.8119(2) 0.2588(2) 0.0355(11) Uani 1 1 d . . . . .
C61 C 0.4703(3) 0.8177(2) 0.1805(2) 0.0343(11) Uani 1 1 d . . . . .
C62 C 0.3981(3) 0.8535(2) 0.2134(2) 0.0356(11) Uani 1 1 d . . . . .
C63 C 0.3104(3) 0.7347(3) 0.2703(2) 0.0352(11) Uani 1 1 d . . . . .
C64 C 0.3822(3) 0.6983(2) 0.2372(2) 0.0352(11) Uani 1 1 d . . . . .
C65 C 0.6542(5) 0.9799(3) 0.0897(4) 0.0745(19) Uani 1 1 d . . . . .
C66 C 0.7107(6) 1.0054(5) 0.1425(5) 0.127(3) Uani 1 1 d . . . . .
H66 H 0.663759 1.036278 0.160613 0.191 Uiso 1 1 calc R U . . .
H66A H 0.736185 0.960782 0.183448 0.191 Uiso 1 1 calc R U . . .
H66B H 0.768407 1.035579 0.117406 0.191 Uiso 1 1 calc R U . . .
C67 C 0.6155(6) 1.0494(4) 0.0267(4) 0.093(2) Uani 1 1 d . . . . .
H67 H 0.568176 1.079917 0.044915 0.140 Uiso 1 1 calc R U . . .
H67A H 0.673431 1.079681 0.002227 0.140 Uiso 1 1 calc R U . . .
H67B H 0.579957 1.033578 -0.007714 0.140 Uiso 1 1 calc R U . . .
C68 C 0.7273(7) 0.9324(4) 0.0622(6) 0.156(5) Uani 1 1 d . . . . .
H68 H 0.752028 0.887583 0.103220 0.235 Uiso 1 1 calc R U . . .
H68A H 0.691919 0.916412 0.027863 0.235 Uiso 1 1 calc R U . . .
H68B H 0.785393 0.962514 0.037804 0.235 Uiso 1 1 calc R U . . .
C103 C 0.702(2) 0.7522(11) 0.2997(15) 0.069(9) Uani 0.178(6) 1 d D U P B 3
H114 H 0.683087 0.757062 0.250232 0.083 Uiso 0.178(6) 1 calc R U P B 3
H115 H 0.764241 0.781068 0.296240 0.083 Uiso 0.178(6) 1 calc R U P B 3
C104 C 0.994(3) 0.830(4) 0.263(4) 0.178(9) Uani 0.208(6) 1 d D U P C 6
H110 H 1.049922 0.860540 0.233308 0.213 Uiso 0.208(6) 1 calc R U P C 6
H111 H 1.024095 0.790133 0.306113 0.213 Uiso 0.208(6) 1 calc R U P C 6
C105 C 0.955(6) 0.786(3) 0.220(4) 0.184(9) Uani 0.252(7) 1 d D U P D 5
H112 H 1.025753 0.763592 0.222541 0.221 Uiso 0.252(7) 1 calc R U P D 5
H113 H 0.931959 0.801273 0.168810 0.221 Uiso 0.252(7) 1 calc R U P D 5
CL5 Cl 0.7256(15) 0.6554(9) 0.3556(11) 0.172(8) Uani 0.178(6) 1 d D U P B 3
CL1 Cl 0.9310(15) 0.7889(12) 0.2115(13) 0.174(7) Uani 0.208(6) 1 d D U P C 6
CL2 Cl 0.5998(12) 0.7873(7) 0.3413(7) 0.131(6) Uani 0.178(6) 1 d D U P B 3
CL3 Cl 0.9076(12) 0.8886(10) 0.2888(9) 0.156(6) Uani 0.208(6) 1 d D U P C 6
CL4 Cl 0.9546(9) 0.8650(9) 0.2433(8) 0.177(6) Uani 0.252(7) 1 d D U P D 5
C106 C 0.6964(12) 0.2832(12) 0.1835(8) 0.253(10) Uani 1 1 d D . . . .
H103 H 0.643541 0.308805 0.147335 0.380 Uiso 1 1 calc R U . . .
H104 H 0.675619 0.285414 0.230379 0.380 Uiso 1 1 calc R U . . .
H105 H 0.761043 0.308386 0.167783 0.380 Uiso 1 1 calc R U . . .
C107 C 0.710(2) 0.2057(13) 0.1905(8) 0.55(4) Uani 1 1 d D . . . .
H106 H 0.732165 0.201476 0.144170 0.665 Uiso 1 1 calc R U . . .
H107 H 0.645963 0.178295 0.207336 0.665 Uiso 1 1 calc R U . . .
CL6 Cl 0.8751(15) 0.7165(11) 0.2768(12) 0.222(8) Uani 0.252(7) 1 d D U P D 5
CL7 Cl 0.8317(11) 0.8059(7) -0.7288(6) 0.224(7) Uani 0.363(8) 1 d D U P E 4
CL8 Cl 0.6783(12) 0.7219(10) -0.6846(9) 0.261(9) Uani 0.363(8) 1 d D U P E 4
C108 C 0.807(2) 0.7114(13) -0.708(3) 0.215(12) Uani 0.363(8) 1 d D U P E 4
H108 H 0.847921 0.676376 -0.666792 0.258 Uiso 0.363(8) 1 calc R U P E 4
H109 H 0.814858 0.696096 -0.750423 0.258 Uiso 0.363(8) 1 calc R U P E 4

loop_
_atom_site_aniso_label
_atom_site_aniso_U_11
_atom_site_aniso_U_22
_atom_site_aniso_U_33
_atom_site_aniso_U_23
_atom_site_aniso_U_13
_atom_site_aniso_U_12
C1 0.054(3) 0.057(4) 0.065(4) -0.030(3) -0.008(3) 0.004(3)
C2 0.057(4) 0.057(4) 0.061(4) -0.019(3) -0.005(3) 0.008(3)
C3 0.075(4) 0.048(3) 0.072(4) -0.031(3) -0.010(3) 0.007(3)
C4 0.065(4) 0.047(3) 0.061(4) -0.030(3) -0.015(3) 0.011(3)
C5 0.054(3) 0.046(3) 0.038(3) -0.020(2) -0.005(2) -0.004(2)
C6 0.067(4) 0.041(3) 0.036(3) -0.019(2) -0.006(2) -0.003(3)
C7 0.070(4) 0.032(3) 0.039(3) -0.012(2) -0.007(3) -0.001(3)
C8 0.059(3) 0.045(3) 0.043(3) -0.022(2) -0.002(3) -0.008(3)
C9 0.043(3) 0.047(3) 0.040(3) -0.021(2) 0.003(2) -0.007(2)
C10 0.054(3) 0.045(3) 0.033(3) -0.025(2) -0.001(2) -0.003(2)
C11 0.044(3) 0.047(3) 0.041(3) -0.020(2) 0.002(2) -0.002(2)
C12 0.056(3) 0.045(3) 0.044(3) -0.025(2) 0.005(3) -0.003(3)
C13 0.052(3) 0.039(3) 0.029(2) -0.017(2) 0.002(2) -0.006(2)
C14 0.048(3) 0.040(3) 0.036(3) -0.018(2) 0.004(2) -0.006(2)
C15 0.078(5) 0.071(5) 0.097(5) -0.032(4) -0.023(4) 0.015(4)
C16 0.086(6) 0.109(6) 0.153(8) -0.051(6) -0.004(5) 0.041(5)
C17 0.107(6) 0.070(5) 0.108(6) -0.011(5) -0.037(5) 0.026(4)
C18 0.090(6) 0.084(5) 0.164(8) -0.031(5) -0.063(6) 0.030(4)
C19 0.067(4) 0.046(3) 0.048(3) -0.017(3) -0.018(3) 0.007(3)
C20 0.086(5) 0.075(4) 0.099(5) -0.053(4) -0.046(4) 0.024(4)
C21 0.109(6) 0.066(5) 0.160(8) -0.014(5) -0.071(6) 0.000(4)
C22 0.094(6) 0.183(9) 0.092(6) -0.070(6) -0.020(5) 0.068(6)
C23 0.042(3) 0.045(3) 0.050(3) -0.019(3) -0.002(2) -0.005(2)
C24 0.047(3) 0.048(3) 0.064(4) -0.019(3) -0.002(3) -0.004(3)
SI1 0.0655(11) 0.0669(11) 0.0708(11) -0.0336(9) -0.0214(9) -0.0044(8)
C69 0.075(4) 0.044(3) 0.074(4) -0.031(3) 0.034(3) -0.016(3)
C70 0.120(6) 0.064(4) 0.058(4) -0.024(3) 0.031(4) -0.038(4)
C71 0.060(4) 0.068(4) 0.099(5) -0.038(4) 0.026(4) -0.025(3)
C72 0.123(6) 0.070(5) 0.151(7) -0.061(5) 0.101(6) -0.041(4)
C73 0.037(3) 0.035(3) 0.039(3) -0.013(2) 0.003(2) 0.002(2)
C74 0.038(3) 0.042(3) 0.050(3) -0.018(3) 0.004(2) 0.000(2)
SI2 0.0546(10) 0.0736(11) 0.0695(11) -0.0454(9) 0.0102(8) 0.0119(8)
C75 0.080(5) 0.103(6) 0.178(9) -0.101(6) 0.016(5) 0.004(4)
C76 0.134(8) 0.109(7) 0.231(12) -0.120(8) 0.034(8) -0.034(6)
C77 0.135(8) 0.142(8) 0.241(13) -0.147(9) 0.024(8) 0.015(7)
C78 0.054(4) 0.079(4) 0.083(5) -0.041(4) 0.019(3) 0.016(3)
C79 0.060(4) 0.095(5) 0.100(6) -0.038(4) -0.007(4) 0.016(4)
C80 0.065(5) 0.084(5) 0.134(7) -0.033(5) 0.011(4) -0.010(4)
C81 0.066(4) 0.138(7) 0.057(4) -0.054(4) 0.017(3) -0.001(4)
C82 0.109(6) 0.118(7) 0.056(4) -0.012(4) 0.014(4) 0.035(5)
C83 0.093(6) 0.228(11) 0.074(5) -0.065(6) 0.004(4) -0.026(7)
C84 0.048(3) 0.037(3) 0.045(3) -0.022(2) 0.012(2) -0.011(2)
C85 0.048(3) 0.037(3) 0.047(3) -0.022(3) 0.011(2) -0.007(2)
C86 0.051(3) 0.034(3) 0.049(3) -0.024(3) 0.010(3) -0.004(2)
C87 0.048(3) 0.033(3) 0.045(3) -0.019(2) 0.007(2) -0.008(2)
C88 0.051(3) 0.033(3) 0.039(3) -0.020(2) 0.008(2) 0.002(2)
C89 0.052(3) 0.036(3) 0.046(3) -0.021(2) 0.008(2) -0.003(2)
C90 0.052(3) 0.039(3) 0.046(3) -0.018(2) 0.016(2) -0.009(2)
C91 0.051(3) 0.042(3) 0.051(3) -0.025(3) 0.018(2) -0.004(2)
C92 0.039(3) 0.038(3) 0.037(3) -0.021(2) 0.011(2) -0.003(2)
C93 0.045(3) 0.033(3) 0.043(3) -0.021(2) 0.003(2) 0.005(2)
C94 0.042(3) 0.032(3) 0.041(3) -0.019(2) 0.012(2) -0.003(2)
C95 0.068(4) 0.034(3) 0.053(3) -0.021(3) 0.011(3) -0.007(3)
C96 0.077(4) 0.059(4) 0.076(4) -0.041(3) 0.010(3) -0.019(3)
C97 0.095(5) 0.037(3) 0.076(4) -0.020(3) 0.009(4) -0.008(3)
C98 0.112(5) 0.048(3) 0.079(4) -0.045(3) 0.039(4) -0.026(3)
C99 0.25(2) 0.28(2) 0.183(16) 0.091(14) 0.159(17) 0.018(16)
C100 0.094(8) 0.38(2) 0.200(14) 0.136(16) -0.018(9) 0.037(11)
O1 0.189(11) 0.44(2) 0.209(12) -0.050(13) 0.022(9) 0.024(12)
O2 0.128(7) 0.332(14) 0.169(8) -0.042(9) -0.036(6) 0.063(8)
C25 0.098(6) 0.110(6) 0.097(6) -0.027(5) -0.026(5) -0.036(5)
C26 0.131(8) 0.099(6) 0.140(8) 0.007(6) -0.046(7) -0.016(6)
C27 0.243(14) 0.221(13) 0.124(8) -0.014(8) -0.055(9) -0.164(11)
C28 0.150(10) 0.132(9) 0.218(13) -0.076(9) -0.125(10) 0.020(8)
C29 0.087(8) 0.304(19) 0.44(3) -0.29(2) -0.052(11) 0.063(9)
C30 0.27(3) 0.058(9) 0.132(14) -0.019(9) -0.127(16) 0.021(12)
C31 0.094(15) 0.135(18) 0.120(17) 0.012(14) -0.041(13) 0.017(13)
C32 0.244(14) 0.146(10) 0.106(7) -0.075(7) 0.060(8) -0.107(10)
C33 0.100(14) 0.19(2) 0.048(10) -0.008(12) -0.013(9) -0.029(14)
C34 0.161(16) 0.139(14) 0.100(12) -0.079(11) -0.033(11) -0.008(12)
C35 0.163(12) 0.223(15) 0.40(2) -0.238(17) 0.135(14) -0.062(11)
C36 0.058(3) 0.038(3) 0.039(3) -0.016(2) 0.000(2) 0.001(2)
C37 0.063(3) 0.039(3) 0.037(3) -0.017(2) -0.008(3) -0.002(3)
C38 0.059(3) 0.036(3) 0.042(3) -0.016(2) -0.004(3) -0.006(2)
C39 0.052(3) 0.036(3) 0.040(3) -0.015(2) -0.003(2) -0.002(2)
C40 0.044(3) 0.047(3) 0.038(3) -0.022(2) 0.001(2) -0.008(2)
C41 0.047(3) 0.042(3) 0.043(3) -0.017(2) 0.002(2) -0.009(2)
C42 0.057(3) 0.035(3) 0.042(3) -0.010(2) -0.007(2) -0.002(2)
C43 0.051(3) 0.040(3) 0.038(3) -0.013(2) -0.004(2) -0.010(2)
C44 0.048(3) 0.037(3) 0.029(2) -0.015(2) 0.001(2) -0.009(2)
C45 0.042(3) 0.035(3) 0.029(2) -0.011(2) 0.004(2) -0.011(2)
C46 0.042(3) 0.039(3) 0.034(3) -0.015(2) 0.002(2) -0.010(2)
C47 0.051(3) 0.044(3) 0.061(3) -0.026(3) -0.008(3) -0.003(2)
C48 0.072(4) 0.056(4) 0.087(4) -0.046(3) -0.018(3) 0.008(3)
C49 0.057(4) 0.059(4) 0.076(4) -0.035(3) -0.005(3) 0.006(3)
C50 0.076(4) 0.041(3) 0.073(4) -0.018(3) -0.008(3) -0.005(3)
C51 0.044(3) 0.044(3) 0.046(3) -0.018(2) 0.015(2) -0.004(2)
C52 0.053(3) 0.042(3) 0.060(3) -0.022(3) 0.017(3) -0.008(2)
C53 0.066(4) 0.043(3) 0.068(4) -0.031(3) 0.020(3) -0.017(3)
C54 0.059(3) 0.039(3) 0.058(3) -0.028(3) 0.020(3) -0.008(2)
C55 0.049(3) 0.041(3) 0.041(3) -0.021(2) 0.016(2) -0.003(2)
C56 0.056(3) 0.037(3) 0.046(3) -0.018(2) 0.013(2) -0.009(2)
C57 0.058(3) 0.034(3) 0.047(3) -0.019(2) 0.012(3) -0.002(2)
C58 0.046(3) 0.037(3) 0.044(3) -0.022(2) 0.010(2) 0.001(2)
C59 0.035(3) 0.040(3) 0.037(3) -0.019(2) 0.002(2) 0.002(2)
C60 0.044(3) 0.035(3) 0.033(2) -0.020(2) 0.008(2) -0.003(2)
C61 0.035(3) 0.038(3) 0.034(3) -0.018(2) 0.003(2) 0.001(2)
C62 0.041(3) 0.036(3) 0.035(3) -0.019(2) 0.001(2) -0.002(2)
C63 0.038(3) 0.038(3) 0.033(2) -0.018(2) 0.005(2) -0.001(2)
C64 0.039(3) 0.037(3) 0.032(2) -0.016(2) 0.000(2) 0.003(2)
C65 0.072(4) 0.052(4) 0.101(5) -0.032(4) 0.042(4) -0.021(3)
C66 0.088(6) 0.133(8) 0.169(9) -0.059(7) 0.022(6) -0.067(6)
C67 0.103(6) 0.067(5) 0.094(5) -0.011(4) 0.041(4) -0.030(4)
C68 0.132(8) 0.075(5) 0.259(12) -0.063(7) 0.149(9) -0.042(5)
C103 0.074(12) 0.069(11) 0.065(11) -0.020(8) -0.026(8) -0.037(8)
C104 0.147(12) 0.210(13) 0.176(12) -0.074(9) -0.007(10) 0.005(10)
C105 0.150(12) 0.217(12) 0.184(12) -0.075(9) -0.003(10) -0.002(10)
CL5 0.184(14) 0.177(13) 0.156(13) -0.060(10) -0.002(10) -0.026(11)
CL1 0.109(10) 0.232(12) 0.189(11) -0.089(10) -0.003(9) 0.010(9)
CL2 0.180(12) 0.099(9) 0.102(9) -0.015(6) -0.083(8) -0.023(8)
CL3 0.124(10) 0.232(13) 0.141(10) -0.103(9) -0.038(8) 0.004(9)
CL4 0.092(8) 0.289(13) 0.145(9) -0.076(9) -0.015(6) 0.011(8)
C106 0.181(14) 0.43(3) 0.117(11) -0.072(15) -0.033(9) 0.084(17)
C107 0.74(6) 0.52(4) 0.108(11) 0.142(18) 0.14(2) 0.49(4)
CL6 0.187(13) 0.285(15) 0.230(14) -0.132(11) -0.033(11) -0.052(11)
CL7 0.320(15) 0.181(10) 0.146(8) -0.029(7) -0.094(9) 0.022(9)
CL8 0.264(14) 0.292(16) 0.207(12) -0.065(11) -0.089(11) 0.000(13)
C108 0.251(17) 0.236(16) 0.178(15) -0.092(11) -0.046(13) -0.044(13)

loop_
_atom_type_symbol
_atom_type_description
_atom_type_scat_dispersion_real
_atom_type_scat_dispersion_imag
_atom_type_scat_source
C C 0.0033 0.0016 'International Tables Vol C Tables 4.2.6.8 and 6.1.1.4'
H H 0.0000 0.0000 'International Tables Vol C Tables 4.2.6.8 and 6.1.1.4'
Si Si 0.0817 0.0704 'International Tables Vol C Tables 4.2.6.8 and 6.1.1.4'
Cl Cl 0.1484 0.1585 'International Tables Vol C Tables 4.2.6.8 and 6.1.1.4'
O O 0.0106 0.0060 'International Tables Vol C Tables 4.2.6.8 and 6.1.1.4'

loop_
_geom_angle_atom_site_label_1
_geom_angle_atom_site_label_2
_geom_angle_atom_site_label_3
_geom_angle
_geom_angle_site_symmetry_1
_geom_angle_site_symmetry_3
C2 C1 C11 121.9(5) . .
C2 C1 H1 119.0 . .
C11 C1 H1 119.0 . .
C1 C2 C3 117.7(5) . .
C1 C2 C15 123.3(5) . .
C3 C2 C15 119.0(5) . .
C4 C3 C2 122.3(5) . .
C4 C3 H3 118.8 . .
C2 C3 H3 118.8 . .
C3 C4 C12 121.9(5) . .
C3 C4 H4 119.1 . .
C12 C4 H4 119.1 . .
C6 C5 C13 122.5(5) . .
C6 C5 H5 118.7 . .
C13 C5 H5 118.7 . .
C5 C6 C7 117.6(5) . .
C5 C6 C19 121.3(4) . .
C7 C6 C19 121.0(4) . .
C8 C7 C6 121.8(5) . .
C8 C7 H7 119.1 . .
C6 C7 H7 119.1 . .
C7 C8 C14 121.5(5) . .
C7 C8 H8 119.2 . .
C14 C8 H8 119.2 . .
C14 C9 C11 120.7(4) . .
C14 C9 C23 120.4(4) . .
C11 C9 C23 118.8(4) . .
C13 C10 C12 120.6(4) . .
C13 C10 C36 120.5(4) . .
C12 C10 C36 118.9(4) . .
C9 C11 C12 118.8(4) . .
C9 C11 C1 122.8(5) . .
C12 C11 C1 118.4(5) . .
C10 C12 C4 122.0(5) . .
C10 C12 C11 120.3(4) . .
C4 C12 C11 117.7(5) . .
C10 C13 C5 121.4(4) . .
C10 C13 C14 119.0(4) . .
C5 C13 C14 119.6(4) . .
C9 C14 C13 120.5(4) . .
C9 C14 C8 122.7(4) . .
C13 C14 C8 116.8(4) . .
C16 C15 C17 108.9(6) . .
C16 C15 C18 108.1(7) . .
C17 C15 C18 109.9(7) . .
C16 C15 C2 109.2(6) . .
C17 C15 C2 109.4(6) . .
C18 C15 C2 111.3(5) . .
C15 C16 H16 109.5 . .
C15 C16 H16A 109.5 . .
H16 C16 H16A 109.5 . .
C15 C16 H16B 109.5 . .
H16 C16 H16B 109.5 . .
H16A C16 H16B 109.5 . .
C15 C17 H17 109.5 . .
C15 C17 H17A 109.5 . .
H17 C17 H17A 109.5 . .
C15 C17 H17B 109.5 . .
H17 C17 H17B 109.5 . .
H17A C17 H17B 109.5 . .
C15 C18 H18 109.5 . .
C15 C18 H18A 109.5 . .
H18 C18 H18A 109.5 . .
C15 C18 H18B 109.5 . .
H18 C18 H18B 109.5 . .
H18A C18 H18B 109.5 . .
C21 C19 C20 110.3(5) . .
C21 C19 C22 106.5(7) . .
C20 C19 C22 108.2(6) . .
C21 C19 C6 112.5(5) . .
C20 C19 C6 111.4(4) . .
C22 C19 C6 107.7(5) . .
C19 C20 H20 109.5 . .
C19 C20 H20A 109.5 . .
H20 C20 H20A 109.5 . .
C19 C20 H20B 109.5 . .
H20 C20 H20B 109.5 . .
H20A C20 H20B 109.5 . .
C19 C21 H21 109.5 . .
C19 C21 H21A 109.5 . .
H21 C21 H21A 109.5 . .
C19 C21 H21B 109.5 . .
H21 C21 H21B 109.5 . .
H21A C21 H21B 109.5 . .
C19 C22 H22 109.5 . .
C19 C22 H22A 109.5 . .
H22 C22 H22A 109.5 . .
C19 C22 H22B 109.5 . .
H22 C22 H22B 109.5 . .
H22A C22 H22B 109.5 . .
C24 C23 C9 177.9(6) . .
C23 C24 SI1 175.4(5) . .
C24 SI1 C25 107.4(3) . .
C24 SI1 C32 105.2(4) . .
C25 SI1 C32 116.9(5) . .
C24 SI1 C28 104.5(3) . .
C25 SI1 C28 111.0(5) . .
C32 SI1 C28 110.8(7) . .
C71 C69 C56 109.0(5) . .
C71 C69 C72 110.0(6) . .
C56 C69 C72 112.0(4) . .
C71 C69 C70 109.8(5) . .
C56 C69 C70 108.4(5) . .
C72 C69 C70 107.6(5) . .
C69 C70 H70 109.5 . .
C69 C70 H70A 109.5 . .
H70 C70 H70A 109.5 . .
C69 C70 H70B 109.5 . .
H70 C70 H70B 109.5 . .
H70A C70 H70B 109.5 . .
C69 C71 H71 109.5 . .
C69 C71 H71A 109.5 . .
H71 C71 H71A 109.5 . .
C69 C71 H71B 109.5 . .
H71 C71 H71B 109.5 . .
H71A C71 H71B 109.5 . .
C69 C72 H72 109.5 . .
C69 C72 H72A 109.5 . .
H72 C72 H72A 109.5 . .
C69 C72 H72B 109.5 . .
H72 C72 H72B 109.5 . .
H72A C72 H72B 109.5 . .
C74 C73 C59 176.3(5) . .
C73 C74 SI2 175.7(4) . .
C74 SI2 C75 106.5(3) . .
C74 SI2 C78 107.1(2) . .
C75 SI2 C78 108.8(3) . .
C74 SI2 C81 106.9(3) . .
C75 SI2 C81 117.1(4) . .
C78 SI2 C81 110.0(3) . .
C76 C75 C77 113.8(7) . .
C76 C75 SI2 116.5(6) . .
C77 C75 SI2 111.8(7) . .
C76 C75 H75 104.4 . .
C77 C75 H75 104.4 . .
SI2 C75 H75 104.4 . .
C75 C76 H76 109.5 . .
C75 C76 H76A 109.5 . .
H76 C76 H76A 109.5 . .
C75 C76 H76B 109.5 . .
H76 C76 H76B 109.5 . .
H76A C76 H76B 109.5 . .
C75 C77 H77 109.5 . .
C75 C77 H77A 109.5 . .
H77 C77 H77A 109.5 . .
C75 C77 H77B 109.5 . .
H77 C77 H77B 109.5 . .
H77A C77 H77B 109.5 . .
C80 C78 C79 110.7(6) . .
C80 C78 SI2 112.8(4) . .
C79 C78 SI2 111.9(4) . .
C80 C78 H78 107.1 . .
C79 C78 H78 107.1 . .
SI2 C78 H78 107.1 . .
C78 C79 H79 109.5 . .
C78 C79 H79A 109.5 . .
H79 C79 H79A 109.5 . .
C78 C79 H79B 109.5 . .
H79 C79 H79B 109.5 . .
H79A C79 H79B 109.5 . .
C78 C80 H80 109.5 . .
C78 C80 H80A 109.5 . .
H80 C80 H80A 109.5 . .
C78 C80 H80B 109.5 . .
H80 C80 H80B 109.5 . .
H80A C80 H80B 109.5 . .
C82 C81 C83 109.8(7) . .
C82 C81 SI2 113.3(4) . .
C83 C81 SI2 114.0(6) . .
C82 C81 H81 106.4 . .
C83 C81 H81 106.4 . .
SI2 C81 H81 106.4 . .
C81 C82 H82 109.5 . .
C81 C82 H82A 109.5 . .
H82 C82 H82A 109.5 . .
C81 C82 H82B 109.5 . .
H82 C82 H82B 109.5 . .
H82A C82 H82B 109.5 . .
C81 C83 H83 109.5 . .
C81 C83 H83A 109.5 . .
H83 C83 H83A 109.5 . .
C81 C83 H83B 109.5 . .
H83 C83 H83B 109.5 . .
H83A C83 H83B 109.5 . .
C85 C84 C60 175.5(5) . .
C84 C85 C86 176.3(6) . .
C87 C86 C85 176.8(6) . .
C86 C87 C92 176.0(5) . .
C89 C88 C93 122.9(4) . .
C89 C88 H88 118.5 . .
C93 C88 H88 118.5 . .
C88 C89 C90 117.0(4) . .
C88 C89 C95 123.2(4) . .
C90 C89 C95 119.8(4) . .
C91 C90 C89 122.1(4) . .
C91 C90 H90 119.0 . .
C89 C90 H90 119.0 . .
C90 C91 C94 121.5(4) . .
C90 C91 H91 119.3 . .
C94 C91 H91 119.3 . .
C94 C92 C93 120.4(4) 2_576 .
C94 C92 C87 120.6(4) 2_576 .
C93 C92 C87 119.0(4) . .
C92 C93 C88 121.5(4) . .
C92 C93 C94 119.3(4) . .
C88 C93 C94 119.2(4) . .
C92 C94 C93 120.3(4) 2_576 .
C92 C94 C91 122.4(4) 2_576 .
C93 C94 C91 117.3(4) . .
C89 C95 C98 113.0(4) . .
C89 C95 C96 110.8(4) . .
C98 C95 C96 107.0(5) . .
C89 C95 C97 107.5(4) . .
C98 C95 C97 109.5(5) . .
C96 C95 C97 109.1(5) . .
C95 C96 H96 109.5 . .
C95 C96 H96A 109.5 . .
H96 C96 H96A 109.5 . .
C95 C96 H96B 109.5 . .
H96 C96 H96B 109.5 . .
H96A C96 H96B 109.5 . .
C95 C97 H97 109.5 . .
C95 C97 H97A 109.5 . .
H97 C97 H97A 109.5 . .
C95 C97 H97B 109.5 . .
H97 C97 H97B 109.5 . .
H97A C97 H97B 109.5 . .
C95 C98 H98 109.5 . .
C95 C98 H98A 109.5 . .
H98 C98 H98A 109.5 . .
C95 C98 H98B 109.5 . .
H98 C98 H98B 109.5 . .
H98A C98 H98B 109.5 . .
O1 C99 O2 114.4(15) . .
O1 C99 C100 122.1(15) . .
O2 C99 C100 123.5(11) . .
C99 C100 H100 109.5 . .
C99 C100 H101 109.5 . .
H100 C100 H101 109.5 . .
C99 C100 H102 109.5 . .
H100 C100 H102 109.5 . .
H101 C100 H102 109.5 . .
C99 O2 C107 127.9(14) . .
C27 C25 C26 109.3(9) . .
C27 C25 SI1 114.3(6) . .
C26 C25 SI1 111.8(6) . .
C27 C25 H25 107.0 . .
C26 C25 H25 107.0 . .
SI1 C25 H25 107.0 . .
C25 C26 H26 109.5 . .
C25 C26 H26A 109.5 . .
H26 C26 H26A 109.5 . .
C25 C26 H26B 109.5 . .
H26 C26 H26B 109.5 . .
H26A C26 H26B 109.5 . .
C25 C27 H27 109.5 . .
C25 C27 H27A 109.5 . .
H27 C27 H27A 109.5 . .
C25 C27 H27B 109.5 . .
H27 C27 H27B 109.5 . .
H27A C27 H27B 109.5 . .
C31b C28 C29 98.3(14) . .
C29 C28 C30 125.9(11) . .
C31b C28 SI1 119.5(12) . .
C29 C28 SI1 111.7(9) . .
C30a C28 SI1 96.9(9) . .
C28 C29 H29 109.5 . .
C28 C29 H29A 109.5 . .
H29 C29 H29A 109.5 . .
C28 C29 H29B 109.5 . .
H29 C29 H29B 109.5 . .
H29A C29 H29B 109.5 . .
C28 C30a H30 109.5 . .
C28 C30a H30A 109.5 . .
H30a C30a H30A 109.5 . .
C28 C30a H30B 109.5 . .
H30a C30a H30B 109.5 . .
H30Aa C30a H30B 109.5 . .
C28 C31b H31 109.5 . .
C28 C31b H31A 109.5 . .
H31b C31b H31A 109.5 . .
C28 C31b H31B 109.5 . .
H31b C31b H31B 109.5 . .
H31Ab C31b H31B 109.5 . .
C34a C32 C35 100.0(12) . .
C33b C32 C35 131.3(12) . .
C34a C32 SI1 125.3(12) . .
C33b C32 SI1 103.3(11) . .
C35 C32 SI1 110.7(8) . .
C32 C33b H33 109.5 . .
C32 C33b H33A 109.5 . .
H33b C33b H33A 109.5 . .
C32 C33b H33B 109.5 . .
H33b C33b H33B 109.5 . .
H33Ab C33b H33B 109.5 . .
C32 C34a H34 109.5 . .
C32 C34a H34A 109.5 . .
H34a C34a H34A 109.5 . .
C32 C34a H34B 109.5 . .
H34a C34a H34B 109.5 . .
H34Aa C34a H34B 109.5 . .
C32 C35 H35 109.5 . .
C32 C35 H35A 109.5 . .
H35 C35 H35A 109.5 . .
C32 C35 H35B 109.5 . .
H35 C35 H35B 109.5 . .
H35A C35 H35B 109.5 . .
C37 C36 C10 175.2(5) . .
C36 C37 C38 176.6(6) . .
C39 C38 C37 176.4(6) . .
C38 C39 C44 177.3(5) . .
C41 C40 C45 122.8(4) . .
C41 C40 H40 118.6 . .
C45 C40 H40 118.6 . .
C40 C41 C42 117.3(4) . .
C40 C41 C47 124.1(4) . .
C42 C41 C47 118.6(4) . .
C43 C42 C41 122.3(5) . .
C43 C42 H42 118.8 . .
C41 C42 H42 118.8 . .
C42 C43 C46 121.5(4) . .
C42 C43 H43 119.3 . .
C46 C43 H43 119.3 . .
C46 C44 C45 120.9(4) . 2
C46 C44 C39 120.3(4) . .
C45 C44 C39 118.8(4) 2 .
C44 C45 C40 122.1(4) 2 .
C44 C45 C46 119.1(4) 2 .
C40 C45 C46 118.8(4) . .
C44 C46 C45 120.0(4) . .
C44 C46 C43 122.7(4) . .
C45 C46 C43 117.3(4) . .
C50 C47 C49 110.5(5) . .
C50 C47 C41 108.3(4) . .
C49 C47 C41 108.7(4) . .
C50 C47 C48 109.0(4) . .
C49 C47 C48 108.6(5) . .
C41 C47 C48 111.9(4) . .
C47 C48 H48 109.5 . .
C47 C48 H48A 109.5 . .
H48 C48 H48A 109.5 . .
C47 C48 H48B 109.5 . .
H48 C48 H48B 109.5 . .
H48A C48 H48B 109.5 . .
C47 C49 H49 109.5 . .
C47 C49 H49A 109.5 . .
H49 C49 H49A 109.5 . .
C47 C49 H49B 109.5 . .
H49 C49 H49B 109.5 . .
H49A C49 H49B 109.5 . .
C47 C50 H50 109.5 . .
C47 C50 H50A 109.5 . .
H50 C50 H50A 109.5 . .
C47 C50 H50B 109.5 . .
H50 C50 H50B 109.5 . .
H50A C50 H50B 109.5 . .
C52 C51 C61 122.9(4) . .
C52 C51 H51 118.6 . .
C61 C51 H51 118.6 . .
C51 C52 C53 116.7(5) . .
C51 C52 C65 124.2(5) . .
C53 C52 C65 119.1(5) . .
C54 C53 C52 122.8(5) . .
C54 C53 H53 118.6 . .
C52 C53 H53 118.6 . .
C53 C54 C62 121.2(5) . .
C53 C54 H54 119.4 . .
C62 C54 H54 119.4 . .
C56 C55 C63 122.1(4) . .
C56 C55 H55 118.9 . .
C63 C55 H55 118.9 . .
C55 C56 C57 118.1(4) . .
C55 C56 C69 122.7(4) . .
C57 C56 C69 119.2(4) . .
C58 C57 C56 121.7(4) . .
C58 C57 H57 119.1 . .
C56 C57 H57 119.1 . .
C57 C58 C64 121.4(4) . .
C57 C58 H58 119.3 . .
C64 C58 H58 119.3 . .
C61 C59 C64 120.7(4) . .
C61 C59 C73 119.7(4) . .
C64 C59 C73 119.6(4) . .
C62 C60 C63 120.2(4) . .
C62 C60 C84 118.7(4) . .
C63 C60 C84 121.0(4) . .
C51 C61 C59 122.1(4) . .
C51 C61 C62 118.8(4) . .
C59 C61 C62 119.1(4) . .
C60 C62 C54 121.8(4) . .
C60 C62 C61 120.6(4) . .
C54 C62 C61 117.6(4) . .
C60 C63 C64 119.6(4) . .
C60 C63 C55 121.7(4) . .
C64 C63 C55 118.6(4) . .
C58 C64 C59 122.2(4) . .
C58 C64 C63 118.0(4) . .
C59 C64 C63 119.7(4) . .
C68 C65 C67 109.9(7) . .
C68 C65 C52 110.9(5) . .
C67 C65 C52 109.6(6) . .
C68 C65 C66 109.0(8) . .
C67 C65 C66 108.9(6) . .
C52 C65 C66 108.5(6) . .
C65 C66 H66 109.5 . .
C65 C66 H66A 109.5 . .
H66 C66 H66A 109.5 . .
C65 C66 H66B 109.5 . .
H66 C66 H66B 109.5 . .
H66A C66 H66B 109.5 . .
C65 C67 H67 109.5 . .
C65 C67 H67A 109.5 . .
H67 C67 H67A 109.5 . .
C65 C67 H67B 109.5 . .
H67 C67 H67B 109.5 . .
H67A C67 H67B 109.5 . .
C65 C68 H68 109.5 . .
C65 C68 H68A 109.5 . .
H68 C68 H68A 109.5 . .
C65 C68 H68B 109.5 . .
H68 C68 H68B 109.5 . .
H68A C68 H68B 109.5 . .
CL5c C103c CL2 106.6(8) . .
CL5c C103c H114 110.4 . .
CL2c C103c H114 110.4 . .
CL5c C103c H115 110.4 . .
CL2c C103c H115 110.4 . .
H114c C103c H115 108.6 . .
CL1f C104f CL3 109.8(16) . .
CL1f C104f H110 109.7 . .
CL3f C104f H110 109.7 . .
CL1f C104f H111 109.7 . .
CL3f C104f H111 109.7 . .
H110f C104f H111 108.2 . .
CL4e C105e CL6 111.7(17) . .
CL4e C105e H112 109.3 . .
CL6e C105e H112 109.3 . .
CL4e C105e H113 109.3 . .
CL6e C105e H113 109.3 . .
H112e C105e H113 107.9 . .
C107 C106 H103 109.5 . .
C107 C106 H104 109.5 . .
H103 C106 H104 109.5 . .
C107 C106 H105 109.5 . .
H103 C106 H105 109.5 . .
H104 C106 H105 109.5 . .
C106 C107 O2 102(2) . .
C106 C107 H106 111.5 . .
O2 C107 H106 111.5 . .
C106 C107 H107 111.5 . .
O2 C107 H107 111.5 . .
H106 C107 H107 109.3 . .
CL7d C108d CL8 94.3(11) . .
CL7d C108d H108 112.9 . .
CL8d C108d H108 112.9 . .
CL7d C108d H109 112.9 . .
CL8d C108d H109 112.9 . .
H108d C108d H109 110.3 . .

loop_
_geom_bond_atom_site_label_1
_geom_bond_atom_site_label_2
_geom_bond_distance
_geom_bond_site_symmetry_2
C1 C2 1.372(7) .
C1 C11 1.429(7) .
C1 H1 0.9500 .
C2 C3 1.416(8) .
C2 C15 1.539(8) .
C3 C4 1.329(8) .
C3 H3 0.9500 .
C4 C12 1.419(7) .
C4 H4 0.9500 .
C5 C6 1.367(7) .
C5 C13 1.418(7) .
C5 H5 0.9500 .
C6 C7 1.418(7) .
C6 C19 1.549(7) .
C7 C8 1.365(7) .
C7 H7 0.9500 .
C8 C14 1.430(7) .
C8 H8 0.9500 .
C9 C14 1.403(7) .
C9 C11 1.412(7) .
C9 C23 1.427(7) .
C10 C13 1.408(6) .
C10 C12 1.412(7) .
C10 C36 1.424(7) .
C11 C12 1.427(7) .
C13 C14 1.424(6) .
C15 C16 1.516(10) .
C15 C17 1.530(10) .
C15 C18 1.533(10) .
C16 H16 0.9800 .
C16 H16A 0.9800 .
C16 H16B 0.9800 .
C17 H17 0.9800 .
C17 H17A 0.9800 .
C17 H17B 0.9800 .
C18 H18 0.9800 .
C18 H18A 0.9800 .
C18 H18B 0.9800 .
C19 C21 1.454(9) .
C19 C20 1.495(7) .
C19 C22 1.540(9) .
C20 H20 0.9800 .
C20 H20A 0.9800 .
C20 H20B 0.9800 .
C21 H21 0.9800 .
C21 H21A 0.9800 .
C21 H21B 0.9800 .
C22 H22 0.9800 .
C22 H22A 0.9800 .
C22 H22B 0.9800 .
C23 C24 1.208(7) .
C24 SI1 1.830(6) .
SI1 C25 1.871(8) .
SI1 C32 1.874(11) .
SI1 C28 1.896(11) .
C69 C71 1.519(9) .
C69 C56 1.525(7) .
C69 C72 1.533(8) .
C69 C70 1.545(9) .
C70 H70 0.9800 .
C70 H70A 0.9800 .
C70 H70B 0.9800 .
C71 H71 0.9800 .
C71 H71A 0.9800 .
C71 H71B 0.9800 .
C72 H72 0.9800 .
C72 H72A 0.9800 .
C72 H72B 0.9800 .
C73 C74 1.209(6) .
C73 C59 1.422(6) .
C74 SI2 1.844(5) .
SI2 C75 1.859(8) .
SI2 C78 1.877(7) .
SI2 C81 1.901(7) .
C75 C76 1.482(11) .
C75 C77 1.578(10) .
C75 H75 1.0000 .
C76 H76 0.9800 .
C76 H76A 0.9800 .
C76 H76B 0.9800 .
C77 H77 0.9800 .
C77 H77A 0.9800 .
C77 H77B 0.9800 .
C78 C80 1.524(9) .
C78 C79 1.539(9) .
C78 H78 1.0000 .
C79 H79 0.9800 .
C79 H79A 0.9800 .
C79 H79B 0.9800 .
C80 H80 0.9800 .
C80 H80A 0.9800 .
C80 H80B 0.9800 .
C81 C82 1.496(10) .
C81 C83 1.523(10) .
C81 H81 1.0000 .
C82 H82 0.9800 .
C82 H82A 0.9800 .
C82 H82B 0.9800 .
C83 H83 0.9800 .
C83 H83A 0.9800 .
C83 H83B 0.9800 .
C84 C85 1.203(6) .
C84 C60 1.414(6) .
C85 C86 1.358(7) .
C86 C87 1.201(6) .
C87 C92 1.423(6) .
C88 C89 1.357(7) .
C88 C93 1.416(6) .
C88 H88 0.9500 .
C89 C90 1.433(6) .
C89 C95 1.511(6) .
C90 C91 1.344(6) .
C90 H90 0.9500 .
C91 C94 1.422(6) .
C91 H91 0.9500 .
C92 C94 1.408(6) 2_576
C92 C93 1.415(6) .
C93 C94 1.419(6) .
C94 C92 1.408(6) 2_576
C95 C98 1.513(7) .
C95 C96 1.525(8) .
C95 C97 1.532(8) .
C96 H96 0.9800 .
C96 H96A 0.9800 .
C96 H96B 0.9800 .
C97 H97 0.9800 .
C97 H97A 0.9800 .
C97 H97B 0.9800 .
C98 H98 0.9800 .
C98 H98A 0.9800 .
C98 H98B 0.9800 .
C99 O1 1.155(12) .
C99 O2 1.270(13) .
C99 C100 1.379(14) .
C100 H100 0.9800 .
C100 H101 0.9800 .
C100 H102 0.9800 .
O2 C107 1.48(2) .
C25 C27 1.520(10) .
C25 C26 1.542(11) .
C25 H25 1.0000 .
C26 H26 0.9800 .
C26 H26A 0.9800 .
C26 H26B 0.9800 .
C27 H27 0.9800 .
C27 H27A 0.9800 .
C27 H27B 0.9800 .
C28 C31 1.39(2) .
C28 C29 1.524(18) .
C28 C30 1.83(2) .
C29 H29 0.9800 .
C29 H29A 0.9800 .
C29 H29B 0.9800 .
C30a H30 0.9800 .
C30a H30A 0.9800 .
C30a H30B 0.9800 .
C31b H31 0.9800 .
C31b H31A 0.9800 .
C31b H31B 0.9800 .
C32 C34 1.338(15) .
C32 C33 1.59(2) .
C32 C35 1.614(19) .
C33b H33 0.9800 .
C33b H33A 0.9800 .
C33b H33B 0.9800 .
C34a H34 0.9800 .
C34a H34A 0.9800 .
C34a H34B 0.9800 .
C35 H35 0.9800 .
C35 H35A 0.9800 .
C35 H35B 0.9800 .
C36 C37 1.201(7) .
C37 C38 1.359(7) .
C38 C39 1.200(6) .
C39 C44 1.423(7) .
C40 C41 1.360(7) .
C40 C45 1.424(6) .
C40 H40 0.9500 .
C41 C42 1.423(7) .
C41 C47 1.529(7) .
C42 C43 1.345(6) .
C42 H42 0.9500 .
C43 C46 1.426(7) .
C43 H43 0.9500 .
C44 C46 1.398(6) .
C44 C45 1.410(6) 2
C45 C44 1.410(6) 2
C45 C46 1.426(6) .
C47 C50 1.514(8) .
C47 C49 1.526(7) .
C47 C48 1.529(7) .
C48 H48 0.9800 .
C48 H48A 0.9800 .
C48 H48B 0.9800 .
C49 H49 0.9800 .
C49 H49A 0.9800 .
C49 H49B 0.9800 .
C50 H50 0.9800 .
C50 H50A 0.9800 .
C50 H50B 0.9800 .
C51 C52 1.367(7) .
C51 C61 1.413(6) .
C51 H51 0.9500 .
C52 C53 1.413(7) .
C52 C65 1.530(7) .
C53 C54 1.342(7) .
C53 H53 0.9500 .
C54 C62 1.416(6) .
C54 H54 0.9500 .
C55 C56 1.360(6) .
C55 C63 1.429(6) .
C55 H55 0.9500 .
C56 C57 1.425(7) .
C57 C58 1.351(7) .
C57 H57 0.9500 .
C58 C64 1.414(6) .
C58 H58 0.9500 .
C59 C61 1.413(6) .
C59 C64 1.418(6) .
C60 C62 1.412(6) .
C60 C63 1.412(6) .
C61 C62 1.422(6) .
C63 C64 1.426(6) .
C65 C68 1.510(9) .
C65 C67 1.515(10) .
C65 C66 1.531(11) .
C66 H66 0.9800 .
C66 H66A 0.9800 .
C66 H66B 0.9800 .
C67 H67 0.9800 .
C67 H67A 0.9800 .
C67 H67B 0.9800 .
C68 H68 0.9800 .
C68 H68A 0.9800 .
C68 H68B 0.9800 .
C103c CL5 1.774(9) .
C103c CL2 1.787(9) .
C103c H114 0.9900 .
C103c H115 0.9900 .
C104f CL1 1.74(2) .
C104f CL3 1.75(2) .
C104f H110 0.9900 .
C104f H111 0.9900 .
C105e CL4 1.74(2) .
C105e CL6 1.75(2) .
C105e H112 0.9900 .
C105e H113 0.9900 .
C106 C107 1.429(17) .
C106 H103 0.9800 .
C106 H104 0.9800 .
C106 H105 0.9800 .
C107 H106 0.9900 .
C107 H107 0.9900 .
CL7d C108 1.734(15) .
CL8d C108 1.757(15) .
C108d H108 0.9900 .
C108d H109 0.9900 .

loop_
_geom_torsion_atom_site_label_1
_geom_torsion_atom_site_label_2
_geom_torsion_atom_site_label_3
_geom_torsion_atom_site_label_4
_geom_torsion
_geom_torsion_site_symmetry_1
_geom_torsion_site_symmetry_4
C11 C1 C2 C3 -1.6(8) . .
C11 C1 C2 C15 177.8(6) . .
C1 C2 C3 C4 1.3(9) . .
C15 C2 C3 C4 -178.1(6) . .
C2 C3 C4 C12 0.3(9) . .
C13 C5 C6 C7 2.7(7) . .
C13 C5 C6 C19 -174.0(5) . .
C5 C6 C7 C8 -2.7(7) . .
C19 C6 C7 C8 174.0(5) . .
C6 C7 C8 C14 0.0(8) . .
C14 C9 C11 C12 -0.6(7) . .
C23 C9 C11 C12 177.3(4) . .
C14 C9 C11 C1 179.9(5) . .
C23 C9 C11 C1 -2.1(7) . .
C2 C1 C11 C9 179.6(5) . .
C2 C1 C11 C12 0.2(8) . .
C13 C10 C12 C4 176.6(5) . .
C36 C10 C12 C4 -4.7(7) . .
C13 C10 C12 C11 -2.9(7) . .
C36 C10 C12 C11 175.8(4) . .
C3 C4 C12 C10 178.8(5) . .
C3 C4 C12 C11 -1.7(8) . .
C9 C11 C12 C10 1.5(7) . .
C1 C11 C12 C10 -179.0(5) . .
C9 C11 C12 C4 -178.0(5) . .
C1 C11 C12 C4 1.5(7) . .
C12 C10 C13 C5 -175.8(5) . .
C36 C10 C13 C5 5.5(7) . .
C12 C10 C13 C14 3.4(7) . .
C36 C10 C13 C14 -175.3(4) . .
C6 C5 C13 C10 179.1(4) . .
C6 C5 C13 C14 -0.1(7) . .
C11 C9 C14 C13 1.1(7) . .
C23 C9 C14 C13 -176.7(4) . .
C11 C9 C14 C8 -179.7(4) . .
C23 C9 C14 C8 2.4(7) . .
C10 C13 C14 C9 -2.5(7) . .
C5 C13 C14 C9 176.7(4) . .
C10 C13 C14 C8 178.3(4) . .
C5 C13 C14 C8 -2.5(6) . .
C7 C8 C14 C9 -176.7(5) . .
C7 C8 C14 C13 2.6(7) . .
C1 C2 C15 C16 -118.9(7) . .
C3 C2 C15 C16 60.5(8) . .
C1 C2 C15 C17 122.0(7) . .
C3 C2 C15 C17 -58.6(8) . .
C1 C2 C15 C18 0.4(10) . .
C3 C2 C15 C18 179.8(6) . .
C5 C6 C19 C21 -149.5(6) . .
C7 C6 C19 C21 33.9(8) . .
C5 C6 C19 C20 -25.1(7) . .
C7 C6 C19 C20 158.4(5) . .
C5 C6 C19 C22 93.4(6) . .
C7 C6 C19 C22 -83.2(7) . .
C74 SI2 C75 C76 46.9(8) . .
C78 SI2 C75 C76 162.0(7) . .
C81 SI2 C75 C76 -72.6(8) . .
C74 SI2 C75 C77 -179.8(6) . .
C78 SI2 C75 C77 -64.7(7) . .
C81 SI2 C75 C77 60.7(8) . .
C74 SI2 C78 C80 -66.7(5) . .
C75 SI2 C78 C80 178.6(5) . .
C81 SI2 C78 C80 49.2(6) . .
C74 SI2 C78 C79 58.8(5) . .
C75 SI2 C78 C79 -55.9(5) . .
C81 SI2 C78 C79 174.7(4) . .
C93 C88 C89 C90 -0.6(7) . .
C93 C88 C89 C95 -177.6(5) . .
C88 C89 C90 C91 1.3(8) . .
C95 C89 C90 C91 178.4(5) . .
C89 C90 C91 C94 -1.4(8) . .
C94 C92 C93 C88 179.6(4) 2_576 .
C87 C92 C93 C88 -2.0(7) . .
C94 C92 C93 C94 -1.1(8) 2_576 .
C87 C92 C93 C94 177.3(4) . .
C89 C88 C93 C92 179.3(5) . .
C89 C88 C93 C94 0.1(7) . .
C92 C93 C94 C92 1.1(8) . 2_576
C88 C93 C94 C92 -179.6(4) . 2_576
C92 C93 C94 C91 -179.4(4) . .
C88 C93 C94 C91 -0.2(7) . .
C90 C91 C94 C92 -179.7(5) . 2_576
C90 C91 C94 C93 0.9(8) . .
C88 C89 C95 C98 -9.6(8) . .
C90 C89 C95 C98 173.5(5) . .
C88 C89 C95 C96 -129.6(5) . .
C90 C89 C95 C96 53.5(6) . .
C88 C89 C95 C97 111.3(6) . .
C90 C89 C95 C97 -65.5(6) . .
O1 C99 O2 C107 18(3) . .
C100 C99 O2 C107 -162(2) . .
C24 SI1 C25 C27 -179.1(8) . .
C32 SI1 C25 C27 63.0(10) . .
C28 SI1 C25 C27 -65.4(10) . .
C24 SI1 C25 C26 56.0(7) . .
C32 SI1 C25 C26 -61.9(9) . .
C28 SI1 C25 C26 169.7(7) . .
C24 SI1 C28 C31b 178.0(14) . .
C25 SI1 C28 C31b 62.6(16) . .
C32 SI1 C28 C31b -69.1(16) . .
C24 SI1 C28 C29 64.1(9) . .
C25 SI1 C28 C29 -51.3(9) . .
C32 SI1 C28 C29 177.0(8) . .
C24 SI1 C28 C30a -69.0(7) . .
C25 SI1 C28 C30a 175.6(6) . .
C32 SI1 C28 C30a 43.9(8) . .
C24 SI1 C32 C34a 176.4(13) . .
C25 SI1 C32 C34a -64.6(16) . .
C28 SI1 C32 C34a 64.0(14) . .
C24 SI1 C32 C33b 80.7(10) . .
C25 SI1 C32 C33b -160.3(8) . .
C28 SI1 C32 C33b -31.8(10) . .
C24 SI1 C32 C35 -63.8(7) . .
C25 SI1 C32 C35 55.2(9) . .
C28 SI1 C32 C35 -176.3(7) . .
C45 C40 C41 C42 0.9(7) . .
C45 C40 C41 C47 179.7(4) . .
C40 C41 C42 C43 -0.9(7) . .
C47 C41 C42 C43 -179.8(5) . .
C41 C42 C43 C46 1.0(8) . .
C41 C40 C45 C44 179.4(4) . 2
C41 C40 C45 C46 -0.9(7) . .
C45 C44 C46 C45 2.1(7) 2 .
C39 C44 C46 C45 -175.6(4) . .
C45 C44 C46 C43 179.3(4) 2 .
C39 C44 C46 C43 1.6(7) . .
C44 C45 C46 C44 -2.1(7) 2 .
C40 C45 C46 C44 178.2(4) . .
C44 C45 C46 C43 -179.5(4) 2 .
C40 C45 C46 C43 0.9(6) . .
C42 C43 C46 C44 -178.3(5) . .
C42 C43 C46 C45 -1.0(7) . .
C40 C41 C47 C50 -120.8(5) . .
C42 C41 C47 C50 58.0(6) . .
C40 C41 C47 C49 119.2(5) . .
C42 C41 C47 C49 -62.1(6) . .
C40 C41 C47 C48 -0.7(7) . .
C42 C41 C47 C48 178.1(5) . .
C61 C51 C52 C53 -3.5(8) . .
C61 C51 C52 C65 175.5(5) . .
C51 C52 C53 C54 2.7(9) . .
C65 C52 C53 C54 -176.3(6) . .
C52 C53 C54 C62 0.5(9) . .
C63 C55 C56 C57 0.5(8) . .
C63 C55 C56 C69 -177.6(5) . .
C71 C69 C56 C55 117.3(6) . .
C72 C69 C56 C55 -4.6(9) . .
C70 C69 C56 C55 -123.2(5) . .
C71 C69 C56 C57 -60.8(7) . .
C72 C69 C56 C57 177.3(6) . .
C70 C69 C56 C57 58.8(6) . .
C55 C56 C57 C58 -1.2(8) . .
C69 C56 C57 C58 176.9(5) . .
C56 C57 C58 C64 0.8(8) . .
C52 C51 C61 C59 -177.6(5) . .
C52 C51 C61 C62 1.1(7) . .
C64 C59 C61 C51 176.1(4) . .
C73 C59 C61 C51 -5.3(7) . .
C64 C59 C61 C62 -2.6(6) . .
C73 C59 C61 C62 176.0(4) . .
C63 C60 C62 C54 179.7(4) . .
C84 C60 C62 C54 -1.6(7) . .
C63 C60 C62 C61 -1.8(7) . .
C84 C60 C62 C61 176.9(4) . .
C53 C54 C62 C60 175.6(5) . .
C53 C54 C62 C61 -2.9(7) . .
C51 C61 C62 C60 -176.4(4) . .
C59 C61 C62 C60 2.3(7) . .
C51 C61 C62 C54 2.2(7) . .
C59 C61 C62 C54 -179.1(4) . .
C62 C60 C63 C64 1.5(7) . .
C84 C60 C63 C64 -177.2(4) . .
C62 C60 C63 C55 -178.2(4) . .
C84 C60 C63 C55 3.0(7) . .
C56 C55 C63 C60 -179.5(5) . .
C56 C55 C63 C64 0.7(7) . .
C57 C58 C64 C59 -178.6(5) . .
C57 C58 C64 C63 0.4(7) . .
C61 C59 C64 C58 -178.6(4) . .
C73 C59 C64 C58 2.9(7) . .
C61 C59 C64 C63 2.4(7) . .
C73 C59 C64 C63 -176.2(4) . .
C60 C63 C64 C58 179.1(4) . .
C55 C63 C64 C58 -1.1(6) . .
C60 C63 C64 C59 -1.8(6) . .
C55 C63 C64 C59 178.0(4) . .
C51 C52 C65 C68 -0.4(10) . .
C53 C52 C65 C68 178.5(7) . .
C51 C52 C65 C67 121.1(6) . .
C53 C52 C65 C67 -59.9(8) . .
C51 C52 C65 C66 -120.1(7) . .
C53 C52 C65 C66 58.9(8) . .
C99 O2 C107 C106 -104.8(19) . .
